data_4513157
loop_
_publ_author_name
'Abrahams, Brendan F.'
'Elliott, Robert W.'
'Hudson, Timothy A.'
'Robson, Richard'
'Sutton, Ashley L.'

_publ_section_title
;
 New CuI2(TCNQ--II) and CuI2(F4TCNQ--II) Coordination Polymers
;
_journal_issue 5
_journal_name_full 'Crystal Growth &amp; Design'
_journal_page_first 2437
_journal_paper_doi 10.1021/acs.cgd.5b00220
_journal_volume 15
_journal_year 2015
_chemical_formula_sum 'C33 H21 Cu2 F4 N7 O'
_chemical_formula_weight 734.65
_chemical_name_common '[Cu2(F4TCNQ)(quinoline)2].DMF'
_space_group_crystal_system triclinic
_space_group_IT_number 2
_space_group_name_Hall '-P 1'
_space_group_name_H-M_alt 'P -1'
_symmetry_space_group_name_Hall '-P 1'
_symmetry_space_group_name_H-M 'P -1'
_atom_sites_solution_hydrogens geom
_audit_creation_method SHELXL-2014/7
_cell_angle_alpha 66.564(9)
_cell_angle_beta 82.474(7)
_cell_angle_gamma 78.086(7)
_cell_formula_units_Z 1
_cell_length_a 7.5552(6)
_cell_length_b 10.3372(9)
_cell_length_c 10.6344(10)
_cell_measurement_reflns_used 2481
_cell_measurement_temperature 130(2)
_cell_measurement_theta_max 74.2214
_cell_measurement_theta_min 4.5347
_cell_volume 744.51(12)
_computing_cell_refinement
;
CrysAlisPro, Agilent Technologies,
Version 1.171.36.20 (release 27-06-2012 CrysAlis171 .NET)
(compiled Jul 11 2012,15:38:31)
;
_computing_data_collection
;
CrysAlisPro, Agilent Technologies,
Version 1.171.36.20 (release 27-06-2012 CrysAlis171 .NET)
(compiled Jul 11 2012,15:38:31)
;
_computing_data_reduction
;
CrysAlisPro, Agilent Technologies,
Version 1.171.36.20 (release 27-06-2012 CrysAlis171 .NET)
(compiled Jul 11 2012,15:38:31)
;
_computing_structure_refinement 'SHELXL-2014/7 (Sheldrick, 2014)'
_computing_structure_solution 'SHELXS-97 (Sheldrick, 1997)'
_diffrn_ambient_temperature 130(2)
_diffrn_detector_area_resol_mean 10.2273
_diffrn_measured_fraction_theta_full 0.999
_diffrn_measured_fraction_theta_max 0.998
_diffrn_measurement_device_type 'SuperNova, Dual, Cu at zero, Atlas'
_diffrn_measurement_method '\w scans'
_diffrn_radiation_monochromator mirror
_diffrn_radiation_source 'SuperNova (Cu) X-ray Source'
_diffrn_radiation_type CuK\a
_diffrn_radiation_wavelength 1.54184
_diffrn_reflns_av_R_equivalents 0.0192
_diffrn_reflns_av_unetI/netI 0.0256
_diffrn_reflns_laue_measured_fraction_full 0.999
_diffrn_reflns_laue_measured_fraction_max 0.998
_diffrn_reflns_limit_h_max 9
_diffrn_reflns_limit_h_min -9
_diffrn_reflns_limit_k_max 12
_diffrn_reflns_limit_k_min -11
_diffrn_reflns_limit_l_max 11
_diffrn_reflns_limit_l_min -12
_diffrn_reflns_number 4592
_diffrn_reflns_point_group_measured_fraction_full 0.999
_diffrn_reflns_point_group_measured_fraction_max 0.998
_diffrn_reflns_theta_full 67.684
_diffrn_reflns_theta_max 67.999
_diffrn_reflns_theta_min 4.538
_exptl_absorpt_coefficient_mu 2.341
_exptl_absorpt_correction_T_max 0.932
_exptl_absorpt_correction_T_min 0.699
_exptl_absorpt_correction_type gaussian
_exptl_absorpt_process_details
;
CrysAlisPro, Agilent Technologies,
Version 1.171.36.20 (release 27-06-2012 CrysAlis171 .NET)
(compiled Jul 11 2012,15:38:31)
Numerical absorption correction based on gaussian integration over
            a multifaceted crystal model
;
_exptl_crystal_colour 'Pale Yellow'
_exptl_crystal_density_diffrn 1.639
_exptl_crystal_description Rod
_exptl_crystal_F_000 370
_exptl_crystal_size_max 0.3438
_exptl_crystal_size_mid 0.0441
_exptl_crystal_size_min 0.0342
_platon_squeeze_details
;
The unit cell contains a highly disordered DMF molecule which has 
been treated as a diffuse contribution to the overall 
scattering without specific atom positions by SQUEEZE/PLATON
;
_refine_diff_density_max 0.291
_refine_diff_density_min -0.505
_refine_diff_density_rms 0.051
_refine_ls_extinction_method none
_refine_ls_goodness_of_fit_ref 1.079
_refine_ls_hydrogen_treatment constr
_refine_ls_matrix_type full
_refine_ls_number_parameters 190
_refine_ls_number_reflns 2702
_refine_ls_number_restraints 0
_refine_ls_restrained_S_all 1.079
_refine_ls_R_factor_all 0.0339
_refine_ls_R_factor_gt 0.0306
_refine_ls_shift/su_max 0.001
_refine_ls_shift/su_mean 0.000
_refine_ls_structure_factor_coef Fsqd
_refine_ls_weighting_details 'w=1/[\s^2^(Fo^2^)+(0.0506P)^2^+0.1156P] where P=(Fo^2^+2Fc^2^)/3'
_refine_ls_weighting_scheme calc
_refine_ls_wR_factor_gt 0.0854
_refine_ls_wR_factor_ref 0.0884
_reflns_Friedel_coverage 0.000
_reflns_number_gt 2410
_reflns_number_total 2702
_reflns_threshold_expression 'I > 2\s(I)'
_cod_data_source_file cg5b00220_si_002.cif
_cod_data_source_block quinoline
_cod_database_code 4513157
_shelx_shelxl_version_number 2014/7
_shelx_space_group_comment
;
The symmetry employed for this shelxl refinement is uniquely defined
by the following loop, which should always be used as a source of
symmetry information in preference to the above space-group names.
They are only intended as comments.
;

loop_
_space_group_symop_operation_xyz
'x, y, z'
'-x, -y, -z'

loop_
_atom_site_label
_atom_site_type_symbol
_atom_site_fract_x
_atom_site_fract_y
_atom_site_fract_z
_atom_site_U_iso_or_equiv
_atom_site_adp_type
_atom_site_occupancy
_atom_site_site_symmetry_order
_atom_site_calc_flag
_atom_site_refinement_flags_posn
_atom_site_refinement_flags_adp
Cu1 Cu 0.12860(3) 0.84097(4) 0.57788(3) 0.04406(13) Uani 1 1 d . .
F2 F -0.78221(14) 0.98802(17) 0.87590(14) 0.0532(3) Uani 1 1 d . .
F1 F -0.15322(15) 0.92862(19) 0.91995(15) 0.0648(4) Uani 1 1 d . .
N2 N -0.6744(2) 0.8728(2) 0.6499(2) 0.0493(5) Uani 1 1 d . .
N1 N -0.1148(2) 0.8881(3) 0.6458(2) 0.0578(6) Uani 1 1 d . .
N3 N 0.1494(2) 0.7266(2) 0.4617(2) 0.0443(4) Uani 1 1 d . .
C8 C 0.0867(4) 0.7127(4) 0.2529(3) 0.0663(7) Uani 1 1 d . .
H8 H 0.0409 0.7615 0.1640 0.080 Uiso 1 1 calc R U
C3 C -0.4271(2) 0.9131(2) 0.7658(2) 0.0416(5) Uani 1 1 d . .
C6 C -0.6370(2) 0.9920(2) 0.9356(2) 0.0379(4) Uani 1 1 d . .
C1 C -0.2553(3) 0.8989(3) 0.7019(2) 0.0464(5) Uani 1 1 d . .
C5 C -0.3285(2) 0.9642(2) 0.9561(2) 0.0408(4) Uani 1 1 d . .
C4 C -0.4636(2) 0.9546(2) 0.8842(2) 0.0363(4) Uani 1 1 d . .
C11 C 0.2214(3) 0.5830(3) 0.5093(3) 0.0485(5) Uani 1 1 d . .
C2 C -0.5645(2) 0.8909(2) 0.7037(2) 0.0397(4) Uani 1 1 d . .
C10 C 0.2244(3) 0.5014(3) 0.4279(3) 0.0608(7) Uani 1 1 d . .
C9 C 0.1546(4) 0.5722(4) 0.2979(3) 0.0702(8) Uani 1 1 d . .
H9 H 0.1552 0.5208 0.2410 0.084 Uiso 1 1 calc R U
C7 C 0.0844(3) 0.7868(3) 0.3397(3) 0.0536(6) Uani 1 1 d . .
H7 H 0.0330 0.8855 0.3079 0.064 Uiso 1 1 calc R U
C15 C 0.3000(4) 0.3536(3) 0.4837(4) 0.0781(10) Uani 1 1 d . .
H15 H 0.3009 0.2966 0.4320 0.094 Uiso 1 1 calc R U
C12 C 0.2940(3) 0.5156(3) 0.6395(3) 0.0588(6) Uani 1 1 d . .
H12 H 0.2918 0.5690 0.6948 0.071 Uiso 1 1 calc R U
C14 C 0.3704(4) 0.2924(4) 0.6082(5) 0.0840(10) Uani 1 1 d . .
H14 H 0.4219 0.1937 0.6424 0.101 Uiso 1 1 calc R U
C13 C 0.3683(4) 0.3727(3) 0.6872(4) 0.0771(9) Uani 1 1 d . .
H13 H 0.4186 0.3284 0.7747 0.092 Uiso 1 1 calc R U

loop_
_atom_site_aniso_label
_atom_site_aniso_U_11
_atom_site_aniso_U_22
_atom_site_aniso_U_33
_atom_site_aniso_U_23
_atom_site_aniso_U_13
_atom_site_aniso_U_12
Cu1 0.02080(16) 0.0825(2) 0.0549(2) -0.05298(18) 0.00196(12) -0.01207(13)
F2 0.0169(5) 0.1137(10) 0.0607(7) -0.0673(8) -0.0027(5) -0.0092(5)
F1 0.0148(5) 0.1455(13) 0.0732(9) -0.0868(10) 0.0013(5) -0.0069(6)
N2 0.0229(8) 0.0951(14) 0.0593(11) -0.0606(11) 0.0033(7) -0.0123(8)
N1 0.0228(8) 0.1224(17) 0.0688(12) -0.0788(13) 0.0055(8) -0.0172(9)
N3 0.0228(7) 0.0758(11) 0.0587(10) -0.0507(9) 0.0024(7) -0.0122(7)
C8 0.0511(14) 0.112(2) 0.0699(16) -0.0689(16) -0.0039(12) -0.0157(14)
C3 0.0185(8) 0.0803(13) 0.0475(10) -0.0473(10) 0.0010(7) -0.0090(8)
C6 0.0174(8) 0.0711(12) 0.0432(10) -0.0391(9) -0.0035(7) -0.0096(7)
C1 0.0257(10) 0.0888(15) 0.0529(11) -0.0560(12) -0.0014(8) -0.0114(9)
C5 0.0152(8) 0.0778(13) 0.0482(11) -0.0451(10) 0.0022(7) -0.0075(8)
C4 0.0209(8) 0.0637(11) 0.0401(9) -0.0365(9) 0.0002(7) -0.0081(7)
C11 0.0257(9) 0.0684(13) 0.0717(14) -0.0471(12) 0.0139(9) -0.0201(9)
C2 0.0229(8) 0.0711(12) 0.0438(10) -0.0430(10) 0.0023(7) -0.0075(8)
C10 0.0381(11) 0.0821(16) 0.093(2) -0.0651(15) 0.0248(12) -0.0300(11)
C9 0.0552(14) 0.108(2) 0.093(2) -0.0850(19) 0.0191(13) -0.0293(14)
C7 0.0334(10) 0.0879(16) 0.0663(14) -0.0580(13) -0.0055(9) -0.0072(10)
C15 0.0584(16) 0.0765(18) 0.127(3) -0.070(2) 0.0374(18) -0.0347(14)
C12 0.0402(11) 0.0723(15) 0.0741(16) -0.0354(13) 0.0066(11) -0.0221(10)
C14 0.0598(17) 0.0685(17) 0.126(3) -0.0420(19) 0.0276(19) -0.0263(14)
C13 0.0548(16) 0.0773(18) 0.092(2) -0.0193(16) 0.0054(14) -0.0282(13)

loop_
_atom_type_symbol
_atom_type_description
_atom_type_scat_dispersion_real
_atom_type_scat_dispersion_imag
_atom_type_scat_source
C C 0.0181 0.0091 'International Tables Vol C Tables 4.2.6.8 and 6.1.1.4'
H H 0.0000 0.0000 'International Tables Vol C Tables 4.2.6.8 and 6.1.1.4'
N N 0.0311 0.0180 'International Tables Vol C Tables 4.2.6.8 and 6.1.1.4'
F F 0.0727 0.0534 'International Tables Vol C Tables 4.2.6.8 and 6.1.1.4'
Cu Cu -1.9646 0.5888 'International Tables Vol C Tables 4.2.6.8 and 6.1.1.4'
O O 0.0492 0.0322 'International Tables Vol C Tables 4.2.6.8 and 6.1.1.4'

loop_
_geom_angle_atom_site_label_1
_geom_angle_atom_site_label_2
_geom_angle_atom_site_label_3
_geom_angle
_geom_angle_site_symmetry_1
_geom_angle_site_symmetry_3
N2 Cu1 N1 119.49(7) 1_655 .
N2 Cu1 N3 125.45(7) 1_655 .
N1 Cu1 N3 113.96(7) . .
C2 N2 Cu1 174.05(17) . 1_455
C1 N1 Cu1 170.5(2) . .
C7 N3 C11 118.53(18) . .
C7 N3 Cu1 119.54(16) . .
C11 N3 Cu1 121.82(15) . .
C9 C8 C7 119.0(3) . .
C1 C3 C2 114.66(17) . .
C1 C3 C4 122.88(16) . .
C2 C3 C4 122.41(16) . .
F2 C6 C5 116.91(16) . 2_477
F2 C6 C4 119.30(16) . .
C5 C6 C4 123.78(17) 2_477 .
N1 C1 C3 178.2(2) . .
F1 C5 C6 116.85(16) . 2_477
F1 C5 C4 119.57(16) . .
C6 C5 C4 123.58(17) 2_477 .
C6 C4 C5 112.63(16) . .
C6 C4 C3 123.72(16) . .
C5 C4 C3 123.63(16) . .
N3 C11 C12 119.9(2) . .
N3 C11 C10 120.9(2) . .
C12 C11 C10 119.3(2) . .
N2 C2 C3 178.3(2) . .
C9 C10 C15 124.3(3) . .
C9 C10 C11 117.8(3) . .
C15 C10 C11 117.8(3) . .
C8 C9 C10 120.3(2) . .
N3 C7 C8 123.4(3) . .
C14 C15 C10 121.5(3) . .
C13 C12 C11 120.3(3) . .
C15 C14 C13 120.5(3) . .
C12 C13 C14 120.6(3) . .

loop_
_geom_bond_atom_site_label_1
_geom_bond_atom_site_label_2
_geom_bond_distance
_geom_bond_site_symmetry_2
Cu1 N2 1.8999(16) 1_655
Cu1 N1 1.9241(17) .
Cu1 N3 1.9955(16) .
F2 C6 1.353(2) .
F1 C5 1.347(2) .
N2 C2 1.151(3) .
N2 Cu1 1.9000(16) 1_455
N1 C1 1.155(3) .
N3 C7 1.308(3) .
N3 C11 1.377(3) .
C8 C9 1.343(5) .
C8 C7 1.411(3) .
C3 C1 1.392(3) .
C3 C2 1.402(3) .
C3 C4 1.462(3) .
C6 C5 1.374(3) 2_477
C6 C4 1.391(3) .
C5 C6 1.374(3) 2_477
C5 C4 1.394(3) .
C11 C12 1.406(4) .
C11 C10 1.425(3) .
C10 C9 1.397(5) .
C10 C15 1.421(5) .
C15 C14 1.348(6) .
C12 C13 1.375(4) .
C14 C13 1.393(5) .

loop_
_geom_torsion_atom_site_label_1
_geom_torsion_atom_site_label_2
_geom_torsion_atom_site_label_3
_geom_torsion_atom_site_label_4
_geom_torsion
C1 C3 C4 C5 -9.3(4)
C2 C3 C4 C6 -7.9(4)

loop_
_platon_squeeze_void_nr
_platon_squeeze_void_average_x
_platon_squeeze_void_average_y
_platon_squeeze_void_average_z
_platon_squeeze_void_volume
_platon_squeeze_void_count_electrons
_platon_squeeze_void_content
1 -0.087 0.500 0.000 150 39 ' '
